data_4032034
loop_
_publ_author_name
'Ponomarenko, Maksym V.'
'Grabowsky, Simon'
'Pal, Rumpa'
'R\"oschenthaler, Gerd-Volker'
'Fokin, Andrey A.'

_publ_section_title
;
 SF5-Enolates in Ti(IV)-Mediated Aldol Reactions.
;
_journal_issue 15
_journal_name_full 'The Journal of organic chemistry'
_journal_page_first 6783
_journal_page_last 6791
_journal_paper_doi 10.1021/acs.joc.6b00946
_journal_volume 81
_journal_year 2016
_chemical_compound_source 'see text'
_chemical_formula_moiety 'C9 H5 F5 O2 S'
_chemical_formula_sum 'C9 H5 F5 O2 S'
_chemical_formula_weight 272.19
_space_group_IT_number 15
_symmetry_cell_setting monoclinic
_symmetry_Int_Tables_number 15
_symmetry_space_group_name_Hall '-C 2yc'
_symmetry_space_group_name_H-M 'C 1 2/c 1'
_atom_sites_solution_hydrogens geom
_atom_sites_solution_primary direct
_atom_sites_solution_secondary difmap
_cell_angle_alpha 90
_cell_angle_beta 113.891(1)
_cell_angle_gamma 90
_cell_formula_units_Z 8
_cell_length_a 18.9912(6)
_cell_length_b 9.2127(3)
_cell_length_c 12.1513(3)
_cell_measurement_reflns_used 29993
_cell_measurement_temperature 100(2)
_cell_measurement_theta_max 30.6
_cell_measurement_theta_min 2.3
_cell_volume 1943.83(10)
_computing_cell_refinement 'Bruker SAINT'
_computing_data_collection 'Bruker APEX2'
_computing_data_reduction 'Bruker SAINT'
_computing_molecular_graphics 'Bruker SHELXTL'
_computing_publication_material 'Bruker SHELXTL'
_computing_structure_refinement 'SHELXL-2014 (Sheldrick 2014)'
_computing_structure_solution 'SHELXS-97 (Sheldrick 2008)'
_diffrn_ambient_temperature 100(2)
_diffrn_measured_fraction_theta_full 1.000
_diffrn_measured_fraction_theta_max 0.998
_diffrn_measurement_device_type 'Bruker APEX-II CCD'
_diffrn_measurement_method '\f and \w scans'
_diffrn_radiation_probe x-ray
_diffrn_radiation_source 'micro focus sealed tube'
_diffrn_radiation_type MoK\a
_diffrn_radiation_wavelength 0.71073
_diffrn_reflns_av_R_equivalents 0.0455
_diffrn_reflns_av_unetI/netI 0.0226
_diffrn_reflns_limit_h_max 27
_diffrn_reflns_limit_h_min -26
_diffrn_reflns_limit_k_max 13
_diffrn_reflns_limit_k_min -11
_diffrn_reflns_limit_l_max 17
_diffrn_reflns_limit_l_min -16
_diffrn_reflns_number 29993
_diffrn_reflns_reduction_process
;
;
_diffrn_reflns_theta_full 25.242
_diffrn_reflns_theta_max 30.572
_diffrn_reflns_theta_min 2.346
_exptl_absorpt_coefficient_mu 0.396
_exptl_absorpt_correction_T_max 0.96535
_exptl_absorpt_correction_T_min 0.94242
_exptl_absorpt_correction_type numerical
_exptl_absorpt_process_details '(Busing, W.R. et al.,1957)'
_exptl_crystal_colour colorless
_exptl_crystal_density_diffrn 1.860
_exptl_crystal_density_method 'Not Measured'
_exptl_crystal_description block
_exptl_crystal_F_000 1088
_exptl_crystal_size_max 0.236
_exptl_crystal_size_mid 0.157
_exptl_crystal_size_min 0.124
_refine_diff_density_max 0.555
_refine_diff_density_min -0.270
_refine_diff_density_rms 0.078
_refine_ls_extinction_method none
_refine_ls_goodness_of_fit_ref 1.062
_refine_ls_hydrogen_treatment constr
_refine_ls_matrix_type full
_refine_ls_number_parameters 154
_refine_ls_number_reflns 2972
_refine_ls_number_restraints 0
_refine_ls_restrained_S_all 1.062
_refine_ls_R_factor_all 0.0395
_refine_ls_R_factor_gt 0.0326
_refine_ls_shift/su_max 0.000
_refine_ls_shift/su_mean 0.000
_refine_ls_structure_factor_coef Fsqd
_refine_ls_weighting_details 'w=1/[\s^2^(Fo^2^)+(0.0488P)^2^+1.3956P] where P=(Fo^2^+2Fc^2^)/3'
_refine_ls_weighting_scheme calc
_refine_ls_wR_factor_gt 0.0842
_refine_ls_wR_factor_ref 0.0890
_reflns_number_gt 2588
_reflns_number_total 2972
_reflns_threshold_expression 'I > 2\s(I)'
_cod_data_source_file jo6b00946_si_003.cif
_cod_data_source_block global
_cod_depositor_comments 'Adding full bibliography for 4032034--4032036.cif.'
_cod_original_sg_symbol_H-M 'C 2/c'
_cod_database_code 4032034

loop_
_space_group_symop_id
_space_group_symop_operation_xyz
1 x,y,z
2 -x,y,1/2-z
3 -x,-y,-z
4 x,-y,1/2+z
5 1/2+x,1/2+y,z
6 1/2-x,1/2+y,1/2-z
7 1/2-x,1/2-y,-z
8 1/2+x,1/2-y,1/2+z

loop_
_atom_site_label
_atom_site_type_symbol
_atom_site_fract_x
_atom_site_fract_y
_atom_site_fract_z
_atom_site_U_iso_or_equiv
_atom_site_adp_type
_atom_site_occupancy
_atom_site_site_symmetry_order
_atom_site_calc_flag
_atom_site_refinement_flags_posn
_atom_site_refinement_flags_adp
S1 S 0.22258(2) 0.57007(3) 0.33354(2) 0.01742(9) Uani 1 1 d . .
F2 F 0.25237(4) 0.72700(7) 0.32155(7) 0.02317(16) Uani 1 1 d . .
F1 F 0.19188(4) 0.54686(9) 0.19286(7) 0.02509(17) Uani 1 1 d . .
F3 F 0.24620(5) 0.59719(8) 0.47285(6) 0.02384(17) Uani 1 1 d . .
F4 F 0.18633(4) 0.41871(8) 0.34509(8) 0.02566(17) Uani 1 1 d . .
F5 F 0.14140(4) 0.64192(9) 0.31001(8) 0.02995(19) Uani 1 1 d . .
O1 O 0.42396(5) 0.45951(9) 0.31138(7) 0.01868(17) Uani 1 1 d . .
O2 O 0.33315(6) 0.61138(10) 0.20129(8) 0.02385(19) Uani 1 1 d . .
C10 C 0.41731(6) 0.32469(12) 0.47683(9) 0.0149(2) Uani 1 1 d . .
C3 C 0.31429(6) 0.48787(12) 0.36106(9) 0.01422(19) Uani 1 1 d . .
C4 C 0.34421(6) 0.39152(12) 0.45177(9) 0.0150(2) Uani 1 1 d . .
H4 H 0.3167 0.3677 0.4994 0.018 Uiso 1 1 calc R U
C9 C 0.45541(6) 0.36167(12) 0.40397(9) 0.0155(2) Uani 1 1 d . .
C2 C 0.35416(6) 0.52764(12) 0.28406(10) 0.0167(2) Uani 1 1 d . .
C8 C 0.52648(7) 0.30156(14) 0.42134(11) 0.0204(2) Uani 1 1 d . .
H8 H 0.5521 0.3288 0.3717 0.024 Uiso 1 1 calc R U
C5 C 0.45179(7) 0.22397(13) 0.57026(10) 0.0195(2) Uani 1 1 d . .
H5 H 0.4270 0.1984 0.6215 0.023 Uiso 1 1 calc R U
C7 C 0.55881(7) 0.20099(14) 0.51294(11) 0.0220(2) Uani 1 1 d . .
H7 H 0.6068 0.1577 0.5253 0.026 Uiso 1 1 calc R U
C6 C 0.52174(7) 0.16223(13) 0.58759(11) 0.0217(2) Uani 1 1 d . .
H6 H 0.5448 0.0934 0.6502 0.026 Uiso 1 1 calc R U

loop_
_atom_site_aniso_label
_atom_site_aniso_U_11
_atom_site_aniso_U_22
_atom_site_aniso_U_33
_atom_site_aniso_U_23
_atom_site_aniso_U_13
_atom_site_aniso_U_12
S1 0.01773(14) 0.01607(14) 0.01798(14) 0.00026(9) 0.00674(10) 0.00257(9)
F2 0.0308(4) 0.0140(3) 0.0241(4) 0.0020(3) 0.0105(3) 0.0026(3)
F1 0.0224(3) 0.0289(4) 0.0168(3) -0.0020(3) 0.0006(3) 0.0036(3)
F3 0.0309(4) 0.0250(4) 0.0194(3) 0.0004(3) 0.0142(3) 0.0077(3)
F4 0.0179(3) 0.0205(4) 0.0391(4) 0.0024(3) 0.0122(3) -0.0015(3)
F5 0.0229(4) 0.0309(4) 0.0363(4) 0.0053(3) 0.0123(3) 0.0127(3)
O1 0.0210(4) 0.0214(4) 0.0171(4) 0.0024(3) 0.0113(3) 0.0003(3)
O2 0.0314(5) 0.0249(4) 0.0171(4) 0.0051(3) 0.0117(3) 0.0016(4)
C10 0.0147(4) 0.0158(5) 0.0140(4) -0.0014(4) 0.0057(4) -0.0014(4)
C3 0.0149(4) 0.0143(5) 0.0133(4) -0.0021(4) 0.0056(4) -0.0008(4)
C4 0.0165(5) 0.0163(5) 0.0134(5) -0.0010(4) 0.0072(4) -0.0015(4)
C9 0.0167(5) 0.0158(5) 0.0138(5) -0.0023(4) 0.0060(4) -0.0025(4)
C2 0.0202(5) 0.0166(5) 0.0141(5) -0.0018(4) 0.0079(4) -0.0016(4)
C8 0.0168(5) 0.0244(6) 0.0225(5) -0.0046(4) 0.0106(4) -0.0024(4)
C5 0.0190(5) 0.0214(5) 0.0177(5) 0.0021(4) 0.0070(4) -0.0004(4)
C7 0.0152(5) 0.0238(6) 0.0246(6) -0.0050(4) 0.0055(4) 0.0008(4)
C6 0.0189(5) 0.0215(5) 0.0205(5) 0.0013(4) 0.0036(4) 0.0020(4)

loop_
_atom_type_symbol
_atom_type_description
_atom_type_scat_dispersion_real
_atom_type_scat_dispersion_imag
_atom_type_scat_source
C C 0.0033 0.0016 ' International Tables Vol C Tables 4.2.6.8 and 6.1.1.4'
H H 0.0000 0.0000 ' International Tables Vol C Tables 4.2.6.8 and 6.1.1.4'
F F 0.0171 0.0103 ' International Tables Vol C Tables 4.2.6.8 and 6.1.1.4'
O O 0.0106 0.0060 ' International Tables Vol C Tables 4.2.6.8 and 6.1.1.4'
S S 0.1246 0.1234 ' International Tables Vol C Tables 4.2.6.8 and 6.1.1.4'

loop_
_exptl_crystal_face_index_h
_exptl_crystal_face_index_k
_exptl_crystal_face_index_l
_exptl_crystal_face_perp_dist
-2.00 -2.00 -1.00 0.0590
2.00 2.00 1.00 0.0690
-2.00 -1.00 4.00 0.0910
2.00 3.00 4.00 0.0780
-1.00 -4.00 1.00 0.0600
1.00 4.00 -1.00 0.0670
-1.00 2.00 3.00 0.0930
-1.00 -4.00 2.00 0.0610
1.00 -1.00 -3.00 0.0630
1.00 4.00 -3.00 0.0620
0.00 1.00 0.00 0.0690
-3.00 1.00 0.00 0.0820
3.00 -1.00 0.00 0.0760
1.00 0.00 -1.00 0.0830
4.00 -2.00 3.00 0.0790
3.00 -3.00 1.00 0.0490
3.00 -1.00 -4.00 0.0630
-3.00 -1.00 2.00 0.0910
4.00 1.00 -1.00 0.0840
3.00 1.00 2.00 0.0790
-2.00 3.00 -2.00 0.0590

loop_
_geom_angle_atom_site_label_1
_geom_angle_atom_site_label_2
_geom_angle_atom_site_label_3
_geom_angle
F2 S1 F1 90.75(4)
F2 S1 F3 89.84(4)
F1 S1 F3 175.17(4)
F2 S1 F4 175.26(4)
F1 S1 F4 89.63(5)
F3 S1 F4 89.39(4)
F2 S1 F5 87.70(4)
F1 S1 F5 87.47(4)
F3 S1 F5 87.76(4)
F4 S1 F5 87.59(4)
F2 S1 C3 92.66(5)
F1 S1 C3 92.82(4)
F3 S1 C3 91.94(4)
F4 S1 C3 92.04(5)
F5 S1 C3 179.53(5)
C9 O1 C2 123.48(9)
C9 C10 C5 118.85(10)
C9 C10 C4 117.85(10)
C5 C10 C4 123.30(10)
C4 C3 C2 121.98(10)
C4 C3 S1 118.95(8)
C2 C3 S1 119.07(8)
C3 C4 C10 120.50(10)
C3 C4 H4 119.8
C10 C4 H4 119.8
O1 C9 C8 117.23(10)
O1 C9 C10 120.98(10)
C8 C9 C10 121.79(10)
O2 C2 O1 117.06(10)
O2 C2 C3 127.73(11)
O1 C2 C3 115.22(9)
C7 C8 C9 118.30(11)
C7 C8 H8 120.8
C9 C8 H8 120.8
C6 C5 C10 119.99(11)
C6 C5 H5 120.0
C10 C5 H5 120.0
C8 C7 C6 121.00(11)
C8 C7 H7 119.5
C6 C7 H7 119.5
C5 C6 C7 120.06(11)
C5 C6 H6 120.0
C7 C6 H6 120.0

loop_
_geom_bond_atom_site_label_1
_geom_bond_atom_site_label_2
_geom_bond_distance
S1 F2 1.5806(8)
S1 F1 1.5813(8)
S1 F3 1.5856(8)
S1 F4 1.5862(8)
S1 F5 1.5936(8)
S1 C3 1.8019(11)
O1 C9 1.3750(13)
O1 C2 1.3802(14)
O2 C2 1.2003(14)
C10 C9 1.3937(15)
C10 C5 1.4058(15)
C10 C4 1.4341(15)
C3 C4 1.3485(15)
C3 C2 1.4687(15)
C4 H4 0.9500
C9 C8 1.3936(16)
C8 C7 1.3859(18)
C8 H8 0.9500
C5 C6 1.3805(17)
C5 H5 0.9500
C7 C6 1.4013(18)
C7 H7 0.9500
C6 H6 0.9500

loop_
_geom_torsion_atom_site_label_1
_geom_torsion_atom_site_label_2
_geom_torsion_atom_site_label_3
_geom_torsion_atom_site_label_4
_geom_torsion
F2 S1 C3 C4 133.97(9)
F1 S1 C3 C4 -135.14(9)
F3 S1 C3 C4 44.04(9)
F4 S1 C3 C4 -45.41(9)
F2 S1 C3 C2 -46.08(9)
F1 S1 C3 C2 44.80(9)
F3 S1 C3 C2 -136.01(9)
F4 S1 C3 C2 134.53(9)
C2 C3 C4 C10 0.48(16)
S1 C3 C4 C10 -179.57(8)
C9 C10 C4 C3 -0.59(15)
C5 C10 C4 C3 179.73(11)
C2 O1 C9 C8 -179.83(10)
C2 O1 C9 C10 0.26(16)
C5 C10 C9 O1 179.92(10)
C4 C10 C9 O1 0.23(15)
C5 C10 C9 C8 0.01(16)
C4 C10 C9 C8 -179.67(10)
C9 O1 C2 O2 179.67(10)
C9 O1 C2 C3 -0.37(15)
C4 C3 C2 O2 179.95(12)
S1 C3 C2 O2 0.00(17)
C4 C3 C2 O1 -0.01(15)
S1 C3 C2 O1 -179.95(7)
O1 C9 C8 C7 -179.03(10)
C10 C9 C8 C7 0.88(17)
C9 C10 C5 C6 -0.80(17)
C4 C10 C5 C6 178.87(11)
C9 C8 C7 C6 -1.02(18)
C10 C5 C6 C7 0.67(18)
C8 C7 C6 C5 0.26(18)
